data_8101018
loop_
_publ_author_name
'Polborn, Kurt'
'Aechter, Bernd'
'Beck, Wolfgang'

_publ_section_title
;
Crystal structure of \m-2,2'-bipyrimidine-hexacarbonyl-bis(t-butyl-isocyanide)-
dirhenium(I) bis(trifluoromethanesulfonate), 
(C~24~H~24~N~6~O~6~Re~2~)(CF~3~O~3~S)~2~
;
_journal_issue 3
_journal_name_full 'Zeitschrift f\"ur Kristallographie - New Crystal Structures'
_journal_page_first 407
_journal_page_last 408
_journal_volume 216
_journal_year 2001
_chemical_formula_moiety 'C24 H24 N6 O6 Re2  2 C F3 O3 S'
_chemical_formula_structural '(C24 H24 N6 O6 Re2) (C F3 O3 S)2'
_chemical_formula_sum 'C26 H24 F6 N6 O12 Re2 S2'
_chemical_formula_weight 1163.03
_space_group_IT_number 14
_symmetry_cell_setting monoclinic
_symmetry_space_group_name_Hall '-P 2ybc'
_symmetry_space_group_name_H-M 'P 1 21/c 1'
_cell_angle_alpha 90.00
_cell_angle_beta 98.81(2)
_cell_angle_gamma 90.00
_cell_formula_units_Z 2
_cell_length_a 11.798(3)
_cell_length_b 10.664(2)
_cell_length_c 15.565(4)
_cell_measurement_temperature 293(2)
_cell_volume 1935.2(8)
_diffrn_ambient_temperature 293(2)
_exptl_crystal_density_diffrn 1.996
_refine_ls_R_factor_obs 0.0404
_refine_ls_wR_factor_obs 0.0761
_cod_original_sg_symbol_H-M 'P 21/c'
_cod_database_code 8101018

loop_
_symmetry_equiv_pos_as_xyz
'x, y, z'
'-x, y+1/2, -z+1/2'
'-x, -y, -z'
'x, -y-1/2, z-1/2'

loop_
_atom_site_aniso_label
_atom_site_aniso_U_11
_atom_site_aniso_U_22
_atom_site_aniso_U_33
_atom_site_aniso_U_23
_atom_site_aniso_U_13
_atom_site_aniso_U_12
Re1 0.0455(2) 0.0517(2) 0.0418(2) -0.0010(2) 0.01018(12) -0.0106(2)
S1 0.102(2) 0.0519(14) 0.0497(13) 0.0000(11) 0.0111(13) -0.0080(14)
F1 0.179(8) 0.178(9) 0.085(5) -0.006(6) 0.032(5) 0.075(7)
F2 0.097(6) 0.179(10) 0.320(16) -0.074(11) 0.059(8) -0.023(7)
F3 0.162(8) 0.100(6) 0.129(7) 0.003(5) 0.000(6) 0.056(6)
O1 0.073(5) 0.141(8) 0.108(6) -0.023(6) 0.035(5) 0.008(6)
O2 0.103(6) 0.092(6) 0.091(5) -0.008(5) 0.021(4) -0.057(5)
O3 0.123(7) 0.091(6) 0.055(4) 0.017(4) 0.003(4) -0.003(5)
O4 0.111(6) 0.053(4) 0.072(4) 0.006(4) 0.002(4) 0.002(4)
O5 0.104(6) 0.079(5) 0.204(10) -0.030(7) 0.047(7) -0.042(5)
O6 0.308(15) 0.104(7) 0.051(5) 0.004(5) 0.013(7) 0.066(9)
N1 0.049(4) 0.056(4) 0.045(4) 0.000(4) 0.007(3) -0.006(4)
N2 0.043(4) 0.040(4) 0.040(3) -0.001(3) 0.002(3) -0.007(3)
N3 0.047(4) 0.041(4) 0.037(3) 0.001(3) 0.011(3) -0.004(3)
C1 0.057(6) 0.080(7) 0.063(6) -0.014(5) 0.014(5) -0.011(5)
C2 0.065(6) 0.060(6) 0.058(5) -0.002(5) 0.016(4) -0.021(5)
C3 0.079(7) 0.066(6) 0.047(5) -0.001(5) 0.013(5) -0.008(5)
C4 0.041(5) 0.043(4) 0.050(5) 0.005(4) 0.002(4) -0.008(4)
C5 0.078(7) 0.061(6) 0.049(5) 0.003(5) 0.007(5) -0.011(5)
C6 0.158(13) 0.113(10) 0.080(8) -0.012(8) 0.070(9) -0.039(10)
C7 0.184(16) 0.096(10) 0.105(11) 0.005(8) -0.052(10) 0.037(11)
C8 0.097(9) 0.102(9) 0.107(10) -0.048(8) 0.018(8) -0.032(8)
C9 0.049(4) 0.038(4) 0.029(3) -0.004(3) 0.006(3) -0.008(4)
C10 0.064(5) 0.045(5) 0.045(4) -0.011(4) 0.016(4) 0.003(4)
C11 0.072(6) 0.045(5) 0.048(5) -0.008(4) 0.013(4) 0.004(5)
C12 0.071(6) 0.035(4) 0.054(5) -0.006(4) 0.003(4) -0.018(4)
C13 0.074(7) 0.086(9) 0.090(8) -0.012(7) -0.021(6) -0.001(7)

loop_
_atom_site_label
_atom_site_type_symbol
_atom_site_fract_x
_atom_site_fract_y
_atom_site_fract_z
_atom_site_U_iso_or_equiv
_atom_site_thermal_displace_type
_atom_site_occupancy
_atom_site_calc_flag
_atom_site_refinement_flags
_atom_site_disorder_group
Re1 Re 0.72726(3) 0.07038(3) 0.46529(2) 0.04596(12) Uani 1 d . .
S1 S 0.3767(3) 0.3483(2) 0.3413(2) 0.0681(7) Uani 1 d . .
F1 F 0.2859(8) 0.4380(9) 0.4712(5) 0.146(3) Uani 1 d . .
F2 F 0.1708(8) 0.3453(11) 0.3798(9) 0.196(5) Uani 1 d . .
F3 F 0.2274(8) 0.5243(8) 0.3545(6) 0.133(3) Uani 1 d . .
O1 O 0.9220(7) -0.0686(9) 0.3964(6) 0.105(3) Uani 1 d . .
O2 O 0.8811(7) 0.3007(8) 0.5012(5) 0.095(3) Uani 1 d . .
O3 O 0.6384(7) 0.1722(7) 0.2810(5) 0.091(2) Uani 1 d . .
O4 O 0.3871(7) 0.2259(6) 0.3759(4) 0.080(2) Uani 1 d . .
O5 O 0.4686(8) 0.4259(8) 0.3737(7) 0.126(3) Uani 1 d . .
O6 O 0.3342(12) 0.3544(9) 0.2531(5) 0.156(5) Uani 1 d . .
N1 N 0.8107(6) 0.0001(7) 0.6652(5) 0.050(2) Uani 1 d . .
N2 N 0.5799(5) 0.1429(6) 0.5186(4) 0.0415(15) Uani 1 d . .
N3 N 0.3957(5) 0.0841(6) 0.5491(4) 0.0411(14) Uani 1 d . .
C1 C 0.8486(8) -0.0157(10) 0.4219(6) 0.066(3) Uani 1 d . .
C2 C 0.8231(8) 0.2153(9) 0.4863(6) 0.060(2) Uani 1 d . .
C3 C 0.6680(9) 0.1322(10) 0.3474(6) 0.064(2) Uani 1 d . .
C4 C 0.7821(6) 0.0144(8) 0.5924(6) 0.045(2) Uani 1 d . .
C5 C 0.8434(9) -0.0001(9) 0.7594(6) 0.063(2) Uani 1 d . .
C6 C 0.7315(12) -0.0090(14) 0.7968(8) 0.112(5) Uani 1 d . .
H6A H 0.7477(13) -0.0051(84) 0.8591(8) 0.134 Uiso 1 calc R .
H6B H 0.6942(39) -0.0870(38) 0.7795(48) 0.134 Uiso 1 calc R .
H6C H 0.6823(32) 0.0594(47) 0.7755(45) 0.134 Uiso 1 calc R .
C7 C 0.9220(14) -0.1095(12) 0.7800(9) 0.136(6) Uani 1 d . .
H7A H 0.9518(70) -0.1096(56) 0.8409(15) 0.163 Uiso 1 calc R .
H7B H 0.9842(47) -0.1035(50) 0.7470(50) 0.163 Uiso 1 calc R .
H7C H 0.8804(24) -0.1859(13) 0.7652(61) 0.163 Uiso 1 calc R .
C8 C 0.9041(10) 0.1226(12) 0.7830(8) 0.102(4) Uani 1 d . .
H8A H 0.9250(59) 0.1278(33) 0.8450(9) 0.122 Uiso 1 calc R .
H8B H 0.8539(26) 0.1910(12) 0.7630(44) 0.122 Uiso 1 calc R .
H8C H 0.9719(37) 0.1272(33) 0.7560(42) 0.122 Uiso 1 calc R .
C9 C 0.4923(6) 0.0618(7) 0.5180(4) 0.039(2) Uani 1 d . .
C10 C 0.3845(7) 0.1976(8) 0.5840(5) 0.050(2) Uani 1 d . .
H10 H 0.3182(7) 0.2162(8) 0.6070(5) 0.061 Uiso 1 calc R .
C11 C 0.4693(8) 0.2873(8) 0.5864(5) 0.055(2) Uani 1 d . .
H11 H 0.4613(8) 0.3660(8) 0.6104(5) 0.065 Uiso 1 calc R .
C12 C 0.5648(8) 0.2560(7) 0.5524(5) 0.054(2) Uani 1 d . .
H12 H 0.6222(8) 0.3158(7) 0.5527(5) 0.065 Uiso 1 calc R .
C13 C 0.2596(10) 0.4155(13) 0.3874(8) 0.087(3) Uani 1 d . .

loop_
_geom_bond_atom_site_label_1
_geom_bond_atom_site_label_2
_geom_bond_distance
_geom_bond_site_symmetry_2
_geom_bond_publ_flag
Re1 C1 1.910(10) . ?
Re1 C2 1.913(9) . ?
Re1 C3 1.975(10) . ?
Re1 C4 2.074(8) . ?
Re1 N2 2.179(6) . ?
Re1 N3 2.184(6) 3_656 ?
S1 O6 1.389(8) . ?
S1 O5 1.396(8) . ?
S1 O4 1.411(7) . ?
S1 C13 1.801(13) . ?
F1 C13 1.315(13) . ?
F2 C13 1.278(14) . ?
F3 C13 1.301(13) . ?
O1 C1 1.154(11) . ?
O2 C2 1.141(10) . ?
O3 C3 1.122(10) . ?
N1 C4 1.141(10) . ?
N1 C5 1.459(11) . ?
N2 C12 1.340(10) . ?
N2 C9 1.347(9) . ?
N3 C9 1.326(9) . ?
N3 C10 1.341(9) . ?
N3 Re1 2.184(6) 3_656 ?
C5 C7 1.494(15) . ?
C5 C8 1.510(14) . ?
C5 C6 1.525(14) . ?
C9 C9 1.454(14) 3_656 ?
C10 C11 1.381(11) . ?
C11 C12 1.357(12) . ?
